data_1510607
loop_
_publ_author_name
'Omrani, H.'
'Mercier, R.'
'Vangelisti, R.'

_publ_section_title
;
 Etude radiocristallographique des solutions solides K Au Cl3.69 Br0.31, K
 Au Cl1.94 Br2.06, K Au Cl1.82 Br2.18 .2(H2 O)
;
_journal_name_full 'Annales de Chimie (Paris)'
_journal_page_first 217
_journal_page_last 225
_journal_volume 24
_journal_year 1999
_chemical_formula_sum 'Au Br0.31 Cl3.69 K'
_chemical_name_systematic 'K Au Cl3.69 Br0.31'
_space_group_IT_number 14
_symmetry_space_group_name_Hall '-P 2ybc'
_symmetry_space_group_name_H-M 'P 1 21/c 1'
_cell_angle_alpha 90
_cell_angle_beta 95.568
_cell_angle_gamma 90
_cell_formula_units_Z 4
_cell_length_a 8.687
_cell_length_b 6.42
_cell_length_c 12.29
_cell_volume 682.186
_citation_journal_id_ASTM ANCPAC
_cod_data_source_file gold_89.cif
_cod_data_source_block Au1Br0.31Cl3.69K1
_cod_original_formula_sum 'Au1 Br0.31 Cl3.69 K1'
_cod_database_code 1510607

loop_
_symmetry_equiv_pos_as_xyz
x,y,z
-x,y+1/2,-z+1/2
-x,-y,-z
x,-y-1/2,z-1/2

loop_
_atom_site_label
_atom_site_type_symbol
_atom_site_fract_x
_atom_site_fract_y
_atom_site_fract_z
_atom_site_occupancy
_atom_site_U_iso_or_equiv
K1 K+1 0.2157 0.4542 0.1824 1 0.0
Au1 Au+3 0 0 0 1 0.0
Br1 Br-1 0.8725 0.2937 0.0486 0.07 0.0
Cl4 Cl-1 0.3368 0.2631 -0.0698 0.92 0.0
Cl3 Cl-1 0.505 0.1486 0.1688 0.93 0.0
Br4 Br-1 0.3367 0.2624 -0.0697 0.08 0.0
Br3 Br-1 0.5052 0.1493 0.1684 0.07 0.0
Cl2 Cl-1 0.0948 -0.0492 0.1789 0.91 0.0
Cl1 Cl-1 0.8731 0.2932 0.0487 0.93 0.0
Au2 Au+3 0.5 0 0 1 0.0
Br2 Br-1 0.0949 -0.0487 0.179 0.09 0.0
